data_4316236
loop_
_publ_author_name
'Eun-Ju Kang'
'So Young Lee'
'Hayan Lee'
'Shim Sung Lee'

_publ_contact_author_address
;
Department of Chemistry and Research Institute of Natural Science, 
Gyeongsang National University, Jinju 660-701, South Korea
;
_publ_contact_author_email sslee@gnu.ac.kr
_publ_contact_author_fax +82-55-753-7614
_publ_contact_author_name 'Shim Sung Lee'
_publ_contact_author_phone +82-55-751-6021
_publ_section_title
;
 Sulfur-Containing Mixed-Donor Tribenzo-Macrocycles and Their Endo- and
 Exocyclic Supramolecular Silver(I) and Copper(I) Complexes
;
_journal_name_full 'Inorganic Chemistry'
_journal_page_first 7510
_journal_page_last 7520
_journal_paper_doi 10.1021/ic1007473
_journal_volume 49
_journal_year 2010
_chemical_formula_sum 'C26 H28 O3 S2'
_chemical_formula_weight 452.60
_chemical_name_systematic
; 
 ? 
;
_space_group_IT_number 14
_symmetry_cell_setting monoclinic
_symmetry_space_group_name_Hall '-P 2ybc'
_symmetry_space_group_name_H-M 'P 1 21/c 1'
_atom_sites_solution_hydrogens geom
_atom_sites_solution_primary direct
_atom_sites_solution_secondary difmap
_audit_creation_method SHELXTL
_cell_angle_alpha 90.00
_cell_angle_beta 97.707(4)
_cell_angle_gamma 90.00
_cell_formula_units_Z 4
_cell_length_a 8.5743(7)
_cell_length_b 8.7776(7)
_cell_length_c 30.463(2)
_cell_measurement_reflns_used 9949
_cell_measurement_temperature 296(2)
_cell_measurement_theta_max 33.33
_cell_measurement_theta_min 2.40
_cell_volume 2272.0(3)
_computing_cell_refinement 'Bruker SAINT'
_computing_data_collection 'Bruker APEX2'
_computing_data_reduction 'Bruker SAINT'
_computing_molecular_graphics 'Bruker SHELXTL'
_computing_publication_material 'Bruker SHELXTL'
_computing_structure_refinement 'Bruker SHELXTL'
_computing_structure_solution 'Bruker SHELXTL'
_diffrn_ambient_temperature 296(2)
_diffrn_measured_fraction_theta_full 1.000
_diffrn_measured_fraction_theta_max 1.000
_diffrn_measurement_device_type 'Bruker APEX-II CCD'
_diffrn_measurement_method '\f and \w scans'
_diffrn_radiation_monochromator graphite
_diffrn_radiation_source 'fine-focus sealed tube'
_diffrn_radiation_type MoK\a
_diffrn_radiation_wavelength 0.71073
_diffrn_reflns_av_R_equivalents 0.0363
_diffrn_reflns_av_sigmaI/netI 0.0203
_diffrn_reflns_limit_h_max 10
_diffrn_reflns_limit_h_min -10
_diffrn_reflns_limit_k_max 10
_diffrn_reflns_limit_k_min -10
_diffrn_reflns_limit_l_max 36
_diffrn_reflns_limit_l_min -37
_diffrn_reflns_number 35079
_diffrn_reflns_theta_full 25.99
_diffrn_reflns_theta_max 25.99
_diffrn_reflns_theta_min 1.35
_diffrn_standards_number 0
_exptl_absorpt_coefficient_mu 0.260
_exptl_absorpt_correction_T_max 0.9498
_exptl_absorpt_correction_T_min 0.9031
_exptl_absorpt_correction_type none
_exptl_crystal_colour colorless
_exptl_crystal_density_diffrn 1.323
_exptl_crystal_density_method 'not measured'
_exptl_crystal_description block
_exptl_crystal_F_000 960
_exptl_crystal_size_max 0.40
_exptl_crystal_size_mid 0.30
_exptl_crystal_size_min 0.20
_refine_diff_density_max 0.495
_refine_diff_density_min -0.382
_refine_diff_density_rms 0.050
_refine_ls_extinction_method none
_refine_ls_goodness_of_fit_ref 0.935
_refine_ls_hydrogen_treatment constr
_refine_ls_matrix_type full
_refine_ls_number_parameters 290
_refine_ls_number_reflns 4467
_refine_ls_number_restraints 0
_refine_ls_restrained_S_all 0.935
_refine_ls_R_factor_all 0.0438
_refine_ls_R_factor_gt 0.0387
_refine_ls_shift/su_max 0.001
_refine_ls_shift/su_mean 0.000
_refine_ls_structure_factor_coef Fsqd
_refine_ls_weighting_details 'calc w=1/[\s^2^(Fo^2^)+(0.0576P)^2^+1.9243P] where P=(Fo^2^+2Fc^2^)/3'
_refine_ls_weighting_scheme calc
_refine_ls_wR_factor_gt 0.1024
_refine_ls_wR_factor_ref 0.1083
_reflns_number_gt 3984
_reflns_number_total 4467
_reflns_threshold_expression >2sigma(I)
_cod_data_source_file ic1007473_si_002_01.cif
_cod_data_source_block L1
_cod_depositor_comments
;
The following automatic conversions were performed:

'_symmetry_cell_setting' value 'Monoclinic' changed to 'monoclinic'
according to the built-in table from CIF Core dictionary named
'cif_core.dic' version 2.4.1 from 2010-06-29.

Automatic conversion script
Id: cif_fix_values 1646 2011-03-28 12:23:43Z adriana 
;
_cod_database_code 4316236

loop_
_symmetry_equiv_pos_as_xyz
'x, y, z'
'-x, y+1/2, -z+1/2'
'-x, -y, -z'
'x, -y-1/2, z-1/2'

loop_
_atom_site_label
_atom_site_type_symbol
_atom_site_fract_x
_atom_site_fract_y
_atom_site_fract_z
_atom_site_U_iso_or_equiv
_atom_site_adp_type
_atom_site_occupancy
_atom_site_symmetry_multiplicity
_atom_site_calc_flag
_atom_site_refinement_flags
_atom_site_disorder_assembly
_atom_site_disorder_group
O1 O 1.37840(14) 0.92014(14) 0.20325(4) 0.0302(3) Uani 1 1 d . . .
O3 O 1.40711(16) 1.01245(14) 0.40826(5) 0.0389(3) Uani 1 1 d . . .
O2 O 1.1447(16) 0.8501(6) 0.3271(2) 0.0362(18) Uani 0.56(4) 1 d P A 1
O2' O 1.095(2) 0.811(3) 0.3215(6) 0.062(5) Uani 0.44(4) 1 d P A 2
S1 S 0.96013(5) 0.83240(6) 0.201693(14) 0.03227(13) Uani 1 1 d . . .
S2 S 1.20725(6) 0.65631(5) 0.447091(16) 0.03735(14) Uani 1 1 d . . .
C1 C 1.19142(19) 0.83375(18) 0.14494(5) 0.0241(3) Uani 1 1 d . . .
C2 C 1.1319(2) 0.8331(2) 0.10029(6) 0.0319(4) Uani 1 1 d . . .
H2A H 1.0436 0.7743 0.0907 0.038 Uiso 1 1 calc R . .
C3 C 1.2001(2) 0.9176(2) 0.06954(6) 0.0380(4) Uani 1 1 d . . .
H3A H 1.1576 0.9164 0.0398 0.046 Uiso 1 1 calc R . .
C4 C 1.3319(2) 1.0034(2) 0.08360(6) 0.0366(4) Uani 1 1 d . . .
H4A H 1.3792 1.0598 0.0631 0.044 Uiso 1 1 calc R . .
C5 C 1.3948(2) 1.0066(2) 0.12797(6) 0.0313(4) Uani 1 1 d . . .
H5A H 1.4840 1.0647 0.1371 0.038 Uiso 1 1 calc R . .
C6 C 1.32457(19) 0.92306(19) 0.15865(5) 0.0246(3) Uani 1 1 d . . .
C7 C 1.5213(2) 1.0012(2) 0.21788(5) 0.0289(4) Uani 1 1 d . . .
H7A H 1.5071 1.1090 0.2116 0.035 Uiso 1 1 calc R . .
H7B H 1.6057 0.9639 0.2025 0.035 Uiso 1 1 calc R . .
C8 C 1.56185(19) 0.9762(2) 0.26704(5) 0.0270(4) Uani 1 1 d . . .
C9 C 1.67952(19) 0.8741(2) 0.28279(6) 0.0295(4) Uani 1 1 d . . .
H9A H 1.7327 0.8210 0.2630 0.035 Uiso 1 1 calc R . .
C10 C 1.7184(2) 0.8508(2) 0.32800(6) 0.0349(4) Uani 1 1 d . . .
H10A H 1.7974 0.7821 0.3383 0.042 Uiso 1 1 calc R . .
C11 C 1.6400(2) 0.9291(2) 0.35760(6) 0.0335(4) Uani 1 1 d . . .
H11A H 1.6669 0.9135 0.3879 0.040 Uiso 1 1 calc R . .
C12 C 1.5209(2) 1.0314(2) 0.34246(6) 0.0304(4) Uani 1 1 d . . .
C13 C 1.4832(2) 1.0543(2) 0.29717(6) 0.0300(4) Uani 1 1 d . . .
H13A H 1.4041 1.1229 0.2868 0.036 Uiso 1 1 calc R . .
C14 C 1.4359(2) 1.1170(2) 0.37476(6) 0.0350(4) Uani 1 1 d . . .
H14A H 1.4997 1.2012 0.3876 0.042 Uiso 1 1 calc R . .
H14B H 1.3373 1.1575 0.3599 0.042 Uiso 1 1 calc R . .
C15 C 1.3325(2) 1.0620(2) 0.44254(6) 0.0293(4) Uani 1 1 d . . .
C16 C 1.2828(2) 1.2106(2) 0.44737(6) 0.0308(4) Uani 1 1 d . . .
H16A H 1.3007 1.2848 0.4268 0.037 Uiso 1 1 calc R . .
C17 C 1.2060(2) 1.2473(2) 0.48327(6) 0.0337(4) Uani 1 1 d . . .
H17A H 1.1717 1.3466 0.4867 0.040 Uiso 1 1 calc R . .
C18 C 1.1802(2) 1.1378(2) 0.51396(6) 0.0378(4) Uani 1 1 d . . .
H18A H 1.1281 1.1629 0.5378 0.045 Uiso 1 1 calc R . .
C19 C 1.2321(2) 0.9906(2) 0.50901(6) 0.0365(4) Uani 1 1 d . . .
H19A H 1.2153 0.9175 0.5300 0.044 Uiso 1 1 calc R . .
C20 C 1.3085(2) 0.9497(2) 0.47369(6) 0.0313(4) Uani 1 1 d . . .
C21 C 1.3636(2) 0.7893(2) 0.46830(7) 0.0378(4) Uani 1 1 d . . .
H21A H 1.4137 0.7527 0.4968 0.045 Uiso 1 1 calc R . .
H21B H 1.4425 0.7898 0.4483 0.045 Uiso 1 1 calc R . .
C22 C 1.1115(2) 0.7523(2) 0.39864(6) 0.0397(4) Uani 1 1 d . A .
H22A H 1.0062 0.7112 0.3913 0.048 Uiso 1 1 calc R . .
H22B H 1.1017 0.8596 0.4054 0.048 Uiso 1 1 calc R . .
C23 C 1.1979(3) 0.7368(2) 0.35901(6) 0.0426(5) Uani 1 1 d . . .
H23A H 1.3101 0.7483 0.3681 0.051 Uiso 1 1 calc R A 1
H23B H 1.1794 0.6364 0.3461 0.051 Uiso 1 1 calc R A 1
C24 C 1.1340(4) 0.7971(3) 0.28440(7) 0.0630(7) Uani 1 1 d . . .
H24A H 1.0686 0.7065 0.2815 0.076 Uiso 1 1 calc R A 1
H24B H 1.2380 0.7690 0.2780 0.076 Uiso 1 1 calc R A 1
C25 C 1.0646(2) 0.9152(2) 0.25128(6) 0.0321(4) Uani 1 1 d . A .
H25A H 1.1486 0.9792 0.2433 0.038 Uiso 1 1 calc R . .
H25B H 0.9930 0.9796 0.2651 0.038 Uiso 1 1 calc R . .
C26 C 1.11558(19) 0.73733(19) 0.17682(5) 0.0254(3) Uani 1 1 d . . .
H26A H 1.1961 0.7041 0.2003 0.030 Uiso 1 1 calc R . .
H26B H 1.0719 0.6471 0.1614 0.030 Uiso 1 1 calc R . .

loop_
_atom_site_aniso_label
_atom_site_aniso_U_11
_atom_site_aniso_U_22
_atom_site_aniso_U_33
_atom_site_aniso_U_23
_atom_site_aniso_U_13
_atom_site_aniso_U_12
O1 0.0312(6) 0.0402(7) 0.0186(6) -0.0005(5) 0.0014(5) -0.0123(5)
O3 0.0506(8) 0.0280(6) 0.0428(8) 0.0016(6) 0.0238(6) 0.0010(6)
O2 0.062(4) 0.026(2) 0.0185(18) -0.0050(14) -0.0030(19) -0.0007(18)
O2' 0.052(6) 0.087(9) 0.053(5) 0.036(6) 0.032(4) 0.037(5)
S1 0.0253(2) 0.0464(3) 0.0254(2) -0.00421(18) 0.00427(17) 0.00355(18)
S2 0.0469(3) 0.0313(3) 0.0330(3) 0.00798(18) 0.0025(2) -0.0011(2)
C1 0.0268(8) 0.0244(8) 0.0215(8) -0.0019(6) 0.0044(6) 0.0025(6)
C2 0.0337(9) 0.0364(10) 0.0246(8) -0.0030(7) 0.0001(7) -0.0026(7)
C3 0.0499(11) 0.0438(11) 0.0192(8) 0.0009(7) 0.0001(7) -0.0024(9)
C4 0.0506(11) 0.0365(10) 0.0244(9) 0.0047(7) 0.0109(8) -0.0036(8)
C5 0.0376(9) 0.0305(9) 0.0267(9) -0.0008(7) 0.0078(7) -0.0066(7)
C6 0.0300(8) 0.0264(8) 0.0176(7) -0.0015(6) 0.0039(6) 0.0008(6)
C7 0.0277(8) 0.0343(9) 0.0246(8) -0.0027(7) 0.0034(6) -0.0070(7)
C8 0.0255(8) 0.0296(9) 0.0255(8) -0.0028(7) 0.0016(6) -0.0085(6)
C9 0.0228(8) 0.0367(9) 0.0294(9) -0.0057(7) 0.0047(6) -0.0049(7)
C10 0.0261(8) 0.0423(10) 0.0351(10) 0.0021(8) -0.0004(7) 0.0023(8)
C11 0.0333(9) 0.0427(10) 0.0231(8) 0.0011(7) -0.0013(7) -0.0030(8)
C12 0.0347(9) 0.0302(9) 0.0259(9) -0.0023(7) 0.0030(7) -0.0041(7)
C13 0.0326(9) 0.0301(9) 0.0265(9) -0.0010(7) 0.0008(7) 0.0004(7)
C14 0.0494(11) 0.0304(9) 0.0260(9) 0.0009(7) 0.0081(8) 0.0015(8)
C15 0.0270(8) 0.0306(9) 0.0307(9) -0.0013(7) 0.0057(7) -0.0011(7)
C16 0.0360(9) 0.0289(9) 0.0269(8) 0.0009(7) 0.0022(7) -0.0012(7)
C17 0.0354(9) 0.0326(9) 0.0318(9) -0.0052(7) -0.0001(7) 0.0050(7)
C18 0.0365(10) 0.0465(11) 0.0316(9) -0.0021(8) 0.0084(8) 0.0026(8)
C19 0.0347(10) 0.0407(10) 0.0346(10) 0.0078(8) 0.0070(8) -0.0012(8)
C20 0.0257(8) 0.0307(9) 0.0374(10) 0.0040(7) 0.0042(7) 0.0003(7)
C21 0.0333(9) 0.0335(10) 0.0468(11) 0.0086(8) 0.0061(8) 0.0039(8)
C22 0.0397(10) 0.0476(11) 0.0321(9) 0.0105(8) 0.0060(8) 0.0089(9)
C23 0.0544(12) 0.0422(11) 0.0321(10) 0.0057(8) 0.0094(9) 0.0156(9)
C24 0.101(2) 0.0611(15) 0.0233(10) -0.0071(10) -0.0045(11) 0.0345(14)
C25 0.0386(9) 0.0295(9) 0.0290(9) -0.0061(7) 0.0076(7) 0.0000(7)
C26 0.0268(8) 0.0261(8) 0.0236(8) -0.0030(6) 0.0045(6) -0.0010(6)

loop_
_atom_type_symbol
_atom_type_description
_atom_type_scat_dispersion_real
_atom_type_scat_dispersion_imag
_atom_type_scat_source
C C 0.0033 0.0016 'International Tables Vol C Tables 4.2.6.8 and 6.1.1.4'
H H 0.0000 0.0000 'International Tables Vol C Tables 4.2.6.8 and 6.1.1.4'
O O 0.0106 0.0060 'International Tables Vol C Tables 4.2.6.8 and 6.1.1.4'
S S 0.1246 0.1234 'International Tables Vol C Tables 4.2.6.8 and 6.1.1.4'

loop_
_geom_angle_atom_site_label_1
_geom_angle_atom_site_label_2
_geom_angle_atom_site_label_3
_geom_angle
_geom_angle_site_symmetry_1
_geom_angle_site_symmetry_3
_geom_angle_publ_flag
C6 O1 C7 117.20(12) . . ?
C15 O3 C14 119.20(14) . . ?
C24 O2 C23 112.7(4) . . ?
C24 O2' C23 117.1(6) . . ?
C25 S1 C26 102.96(8) . . ?
C22 S2 C21 102.89(10) . . ?
C2 C1 C6 118.19(15) . . ?
C2 C1 C26 119.86(15) . . ?
C6 C1 C26 121.93(14) . . ?
C3 C2 C1 121.86(17) . . ?
C4 C3 C2 119.09(16) . . ?
C3 C4 C5 120.63(17) . . ?
C4 C5 C6 119.91(17) . . ?
O1 C6 C5 123.83(15) . . ?
O1 C6 C1 115.85(14) . . ?
C5 C6 C1 120.32(15) . . ?
O1 C7 C8 108.05(13) . . ?
C9 C8 C13 119.02(15) . . ?
C9 C8 C7 119.88(15) . . ?
C13 C8 C7 121.10(16) . . ?
C8 C9 C10 120.36(16) . . ?
C11 C10 C9 120.16(17) . . ?
C10 C11 C12 120.36(16) . . ?
C13 C12 C11 119.04(16) . . ?
C13 C12 C14 120.63(16) . . ?
C11 C12 C14 120.33(16) . . ?
C12 C13 C8 121.05(16) . . ?
O3 C14 C12 107.08(14) . . ?
O3 C15 C16 124.24(16) . . ?
O3 C15 C20 114.77(15) . . ?
C16 C15 C20 120.99(16) . . ?
C15 C16 C17 119.14(17) . . ?
C18 C17 C16 120.58(17) . . ?
C17 C18 C19 119.62(17) . . ?
C20 C19 C18 121.50(18) . . ?
C19 C20 C15 118.16(17) . . ?
C19 C20 C21 121.26(17) . . ?
C15 C20 C21 120.58(16) . . ?
C20 C21 S2 114.25(13) . . ?
C23 C22 S2 113.37(14) . . ?
O2 C23 O2' 21.9(9) . . ?
O2 C23 C22 109.8(5) . . ?
O2' C23 C22 105.7(3) . . ?
O2' C24 O2 23.9(11) . . ?
O2' C24 C25 114.6(5) . . ?
O2 C24 C25 111.7(3) . . ?
C24 C25 S1 112.91(14) . . ?
C1 C26 S1 114.56(11) . . ?

loop_
_geom_bond_atom_site_label_1
_geom_bond_atom_site_label_2
_geom_bond_distance
_geom_bond_site_symmetry_2
_geom_bond_publ_flag
O1 C6 1.3751(19) . ?
O1 C7 1.435(2) . ?
O3 C15 1.367(2) . ?
O3 C14 1.419(2) . ?
O2 C24 1.373(6) . ?
O2 C23 1.422(6) . ?
O2' C24 1.227(14) . ?
O2' C23 1.495(12) . ?
S1 C25 1.8026(18) . ?
S1 C26 1.8215(16) . ?
S2 C22 1.7990(19) . ?
S2 C21 1.829(2) . ?
C1 C2 1.387(2) . ?
C1 C6 1.402(2) . ?
C1 C26 1.501(2) . ?
C2 C3 1.384(3) . ?
C3 C4 1.378(3) . ?
C4 C5 1.387(3) . ?
C5 C6 1.388(2) . ?
C7 C8 1.507(2) . ?
C8 C9 1.386(2) . ?
C8 C13 1.390(2) . ?
C9 C10 1.388(3) . ?
C10 C11 1.378(3) . ?
C11 C12 1.391(3) . ?
C12 C13 1.389(2) . ?
C12 C14 1.503(2) . ?
C15 C16 1.386(3) . ?
C15 C20 1.403(2) . ?
C16 C17 1.388(2) . ?
C17 C18 1.379(3) . ?
C18 C19 1.381(3) . ?
C19 C20 1.380(3) . ?
C20 C21 1.501(3) . ?
C22 C23 1.505(3) . ?
C24 C25 1.512(3) . ?
